data_7022271
loop_
_publ_author_name
'Cubanski, John R.'
'Cameron, Scott A.'
'Crowley, James D.'
'Blackman, Allan G.'

_publ_section_title
;
 Low symmetry pyrazole-based tripodal tetraamine ligands: metal complexes
 and ligand decomposition reactions.
;
_journal_issue 6
_journal_name_full 'Dalton transactions (Cambridge, England : 2003)'
_journal_page_first 2174
_journal_page_last 2185
_journal_paper_doi 10.1039/c2dt32200e
_journal_volume 42
_journal_year 2013
_chemical_formula_sum 'C14 H19 N7'
_chemical_formula_weight 285.36
_chemical_name_systematic
;
?
;
_space_group_IT_number 2
_symmetry_cell_setting triclinic
_symmetry_space_group_name_Hall '-P 1'
_symmetry_space_group_name_H-M 'P -1'
_atom_sites_solution_hydrogens geom
_atom_sites_solution_primary direct
_atom_sites_solution_secondary difmap
_audit_creation_method SHELXL-97
_cell_angle_alpha 80.019(8)
_cell_angle_beta 66.216(7)
_cell_angle_gamma 87.123(8)
_cell_formula_units_Z 2
_cell_length_a 8.6809(14)
_cell_length_b 9.4471(16)
_cell_length_c 10.1041(16)
_cell_measurement_reflns_used 3375
_cell_measurement_temperature 89(2)
_cell_measurement_theta_max 26.051
_cell_measurement_theta_min 2.240
_cell_volume 746.6(2)
_computing_cell_refinement 'Bruker SMART'
_computing_data_collection 'Bruker SMART'
_computing_data_reduction 'Bruker SAINT'
_computing_molecular_graphics 'Bruker SHELXTL'
_computing_publication_material 'Bruker SHELXTL'
_computing_structure_refinement 'Bruker SHELXTL'
_computing_structure_solution 'Bruker SHELXTL'
_diffrn_ambient_temperature 89(2)
_diffrn_measured_fraction_theta_full 0.988
_diffrn_measured_fraction_theta_max 0.988
_diffrn_measurement_device_type 'CCD area detector'
_diffrn_measurement_method 'phi and omega scans'
_diffrn_radiation_monochromator graphite
_diffrn_radiation_source 'fine-focus sealed tube'
_diffrn_radiation_type MoK\a
_diffrn_radiation_wavelength 0.71073
_diffrn_reflns_av_R_equivalents 0.0415
_diffrn_reflns_av_sigmaI/netI 0.0378
_diffrn_reflns_limit_h_max 10
_diffrn_reflns_limit_h_min -10
_diffrn_reflns_limit_k_max 11
_diffrn_reflns_limit_k_min -11
_diffrn_reflns_limit_l_max 12
_diffrn_reflns_limit_l_min -12
_diffrn_reflns_number 14062
_diffrn_reflns_theta_full 26.38
_diffrn_reflns_theta_max 26.38
_diffrn_reflns_theta_min 2.19
_exptl_absorpt_coefficient_mu 0.083
_exptl_absorpt_correction_T_max 1.000000
_exptl_absorpt_correction_T_min 0.883253
_exptl_absorpt_correction_type multi-scan
_exptl_absorpt_process_details SADABS
_exptl_crystal_colour colorless
_exptl_crystal_density_diffrn 1.269
_exptl_crystal_density_method 'not measured'
_exptl_crystal_description irregular
_exptl_crystal_F_000 304
_exptl_crystal_size_max 0.36
_exptl_crystal_size_mid 0.21
_exptl_crystal_size_min 0.10
_refine_diff_density_max 0.198
_refine_diff_density_min -0.272
_refine_diff_density_rms 0.049
_refine_ls_extinction_method none
_refine_ls_goodness_of_fit_ref 1.082
_refine_ls_hydrogen_treatment constr
_refine_ls_matrix_type full
_refine_ls_number_parameters 190
_refine_ls_number_reflns 3031
_refine_ls_number_restraints 0
_refine_ls_restrained_S_all 1.082
_refine_ls_R_factor_all 0.0583
_refine_ls_R_factor_gt 0.0457
_refine_ls_shift/su_max 0.000
_refine_ls_shift/su_mean 0.000
_refine_ls_structure_factor_coef Fsqd
_refine_ls_weighting_details 'calc w=1/[\s^2^(Fo^2^)+(0.0568P)^2^+0.2215P] where P=(Fo^2^+2Fc^2^)/3'
_refine_ls_weighting_scheme calc
_refine_ls_wR_factor_gt 0.1146
_refine_ls_wR_factor_ref 0.1239
_reflns_number_gt 2474
_reflns_number_total 3031
_reflns_threshold_expression >2\s(I)
_cod_data_source_file c2dt32200e.txt
_cod_data_source_block bepz
_cod_depositor_comments
;
The following automatic conversions were performed:

'_symmetry_cell_setting' value 'Triclinic' changed to 'triclinic'
according to /home/saulius/struct/CIF-dictionaries/cif_core.dic
dictionary named 'cif_core.dic' version 2.4.2 from 2011-04-26.

Automatic conversion script
Id: cif_fix_values 1891 2012-01-12 08:04:46Z andrius 
;
_cod_original_sg_symbol_H-M 'P-1 '
_cod_database_code 7022271

loop_
_symmetry_equiv_pos_as_xyz
'x, y, z'
'-x, -y, -z'

loop_
_atom_site_label
_atom_site_type_symbol
_atom_site_fract_x
_atom_site_fract_y
_atom_site_fract_z
_atom_site_U_iso_or_equiv
_atom_site_adp_type
_atom_site_occupancy
_atom_site_symmetry_multiplicity
_atom_site_calc_flag
_atom_site_refinement_flags
N6 N 0.34120(15) 0.23756(14) 0.66419(13) 0.0196(3) Uani 1 1 d .
N3 N 0.63770(17) 0.17051(14) 1.02851(14) 0.0237(3) Uani 1 1 d .
N2 N 0.75125(16) 0.13334(13) 0.90146(13) 0.0193(3) Uani 1 1 d .
N1 N 0.67752(15) 0.19424(14) 0.68634(13) 0.0197(3) Uani 1 1 d .
N4 N 0.97872(16) 0.31996(14) 0.30079(14) 0.0201(3) Uani 1 1 d .
N5 N 1.09986(16) 0.22054(14) 0.25971(14) 0.0208(3) Uani 1 1 d .
N7 N 0.30450(17) 0.35227(14) 0.58159(15) 0.0251(3) Uani 1 1 d .
C10 C 0.55861(19) 0.30787(17) 0.73984(17) 0.0204(3) Uani 1 1 d .
H10A H 0.5843 0.3927 0.6610 0.025 Uiso 1 1 calc R
H10B H 0.5729 0.3372 0.8237 0.025 Uiso 1 1 calc R
C6 C 0.81810(19) 0.27742(18) 0.42215(16) 0.0219(4) Uani 1 1 d .
H6A H 0.7734 0.1900 0.4069 0.026 Uiso 1 1 calc R
H6B H 0.7364 0.3550 0.4251 0.026 Uiso 1 1 calc R
C5 C 0.83782(19) 0.24735(18) 0.56775(16) 0.0212(3) Uani 1 1 d .
H5A H 0.9255 0.1748 0.5628 0.025 Uiso 1 1 calc R
H5B H 0.8737 0.3366 0.5872 0.025 Uiso 1 1 calc R
C11 C 0.37703(19) 0.25916(18) 0.78789(17) 0.0229(4) Uani 1 1 d .
H11A H 0.3549 0.1681 0.8586 0.027 Uiso 1 1 calc R
H11B H 0.3008 0.3324 0.8383 0.027 Uiso 1 1 calc R
C1 C 0.6922(2) 0.08504(17) 0.79906(16) 0.0209(3) Uani 1 1 d .
H1A H 0.7704 0.0117 0.7509 0.025 Uiso 1 1 calc R
H1B H 0.5805 0.0372 0.8567 0.025 Uiso 1 1 calc R
C14 C 0.2888(2) 0.29724(18) 0.47493(18) 0.0261(4) Uani 1 1 d .
H14 H 0.2622 0.3520 0.3991 0.031 Uiso 1 1 calc R
C9 C 1.2321(2) 0.29527(18) 0.15444(16) 0.0224(4) Uani 1 1 d .
H9 H 1.3373 0.2545 0.1035 0.027 Uiso 1 1 calc R
C4 C 0.7314(2) 0.20794(17) 1.09388(18) 0.0251(4) Uani 1 1 d .
H4 H 0.6868 0.2394 1.1863 0.030 Uiso 1 1 calc R
C8 C 1.1966(2) 0.44057(18) 0.12853(17) 0.0255(4) Uani 1 1 d .
H8 H 1.2697 0.5150 0.0594 0.031 Uiso 1 1 calc R
C7 C 1.0327(2) 0.45262(17) 0.22483(17) 0.0237(4) Uani 1 1 d .
H7 H 0.9696 0.5381 0.2358 0.028 Uiso 1 1 calc R
C3 C 0.9025(2) 0.19562(19) 1.01096(19) 0.0299(4) Uani 1 1 d .
H3 H 0.9937 0.2164 1.0343 0.036 Uiso 1 1 calc R
C2 C 0.9107(2) 0.14710(19) 0.88861(18) 0.0264(4) Uani 1 1 d .
H2 H 1.0101 0.1268 0.8093 0.032 Uiso 1 1 calc R
C12 C 0.3504(2) 0.11541(18) 0.61005(18) 0.0245(4) Uani 1 1 d .
H12 H 0.3759 0.0229 0.6494 0.029 Uiso 1 1 calc R
C13 C 0.3161(2) 0.14971(18) 0.48752(18) 0.0267(4) Uani 1 1 d .
H13 H 0.3118 0.0870 0.4250 0.032 Uiso 1 1 calc R

loop_
_atom_site_aniso_label
_atom_site_aniso_U_11
_atom_site_aniso_U_22
_atom_site_aniso_U_33
_atom_site_aniso_U_23
_atom_site_aniso_U_13
_atom_site_aniso_U_12
N6 0.0164(7) 0.0240(7) 0.0191(7) -0.0050(5) -0.0073(5) 0.0021(5)
N3 0.0216(7) 0.0261(7) 0.0197(7) -0.0040(6) -0.0045(6) 0.0002(6)
N2 0.0165(6) 0.0214(7) 0.0182(7) -0.0015(5) -0.0060(5) 0.0014(5)
N1 0.0166(7) 0.0230(7) 0.0191(7) -0.0028(5) -0.0072(5) 0.0023(5)
N4 0.0208(7) 0.0208(7) 0.0187(7) -0.0042(5) -0.0079(5) 0.0039(5)
N5 0.0208(7) 0.0229(7) 0.0195(7) -0.0055(5) -0.0087(5) 0.0050(5)
N7 0.0265(8) 0.0241(7) 0.0284(8) -0.0052(6) -0.0152(6) 0.0056(6)
C10 0.0202(8) 0.0224(8) 0.0210(8) -0.0062(6) -0.0098(6) 0.0028(6)
C6 0.0185(8) 0.0261(9) 0.0204(8) -0.0034(6) -0.0071(6) 0.0000(6)
C5 0.0169(8) 0.0260(8) 0.0200(8) -0.0042(6) -0.0065(6) -0.0008(6)
C11 0.0187(8) 0.0326(9) 0.0185(8) -0.0082(7) -0.0077(6) 0.0047(7)
C1 0.0206(8) 0.0208(8) 0.0212(8) -0.0038(6) -0.0081(6) 0.0002(6)
C14 0.0273(9) 0.0288(9) 0.0269(9) -0.0044(7) -0.0162(7) 0.0023(7)
C9 0.0208(8) 0.0310(9) 0.0159(8) -0.0057(6) -0.0075(6) 0.0031(7)
C4 0.0319(9) 0.0240(9) 0.0210(8) -0.0015(6) -0.0130(7) -0.0001(7)
C8 0.0269(9) 0.0264(9) 0.0208(8) -0.0011(7) -0.0080(7) -0.0021(7)
C7 0.0281(9) 0.0187(8) 0.0242(8) -0.0024(6) -0.0111(7) 0.0036(6)
C3 0.0271(9) 0.0354(10) 0.0315(9) -0.0002(8) -0.0180(8) -0.0027(7)
C2 0.0174(8) 0.0353(10) 0.0264(9) -0.0024(7) -0.0101(7) 0.0024(7)
C12 0.0257(9) 0.0199(8) 0.0290(9) -0.0052(7) -0.0120(7) 0.0035(7)
C13 0.0280(9) 0.0270(9) 0.0304(9) -0.0113(7) -0.0148(7) 0.0018(7)

loop_
_atom_type_symbol
_atom_type_description
_atom_type_scat_dispersion_real
_atom_type_scat_dispersion_imag
_atom_type_scat_source
C C 0.0033 0.0016 'International Tables Vol C Tables 4.2.6.8 and 6.1.1.4'
H H 0.0000 0.0000 'International Tables Vol C Tables 4.2.6.8 and 6.1.1.4'
N N 0.0061 0.0033 'International Tables Vol C Tables 4.2.6.8 and 6.1.1.4'

loop_
_geom_angle_atom_site_label_1
_geom_angle_atom_site_label_2
_geom_angle_atom_site_label_3
_geom_angle
C12 N6 N7 112.18(13)
C12 N6 C11 128.22(14)
N7 N6 C11 119.42(13)
C4 N3 N2 104.26(13)
C2 N2 N3 111.75(13)
C2 N2 C1 128.54(13)
N3 N2 C1 119.71(12)
C1 N1 C5 114.78(12)
C1 N1 C10 115.05(12)
C5 N1 C10 113.93(12)
C7 N4 N5 112.18(13)
C7 N4 C6 128.22(13)
N5 N4 C6 119.43(13)
C9 N5 N4 104.29(13)
C14 N7 N6 104.03(13)
N1 C10 C11 112.03(13)
N4 C6 C5 110.87(12)
N1 C5 C6 109.71(12)
N6 C11 C10 111.72(12)
N1 C1 N2 116.48(13)
N7 C14 C13 112.09(14)
N5 C9 C8 111.67(14)
N3 C4 C3 111.97(15)
C7 C8 C9 104.98(14)
N4 C7 C8 106.87(14)
C2 C3 C4 104.85(15)
N2 C2 C3 107.18(15)
N6 C12 C13 107.07(14)
C12 C13 C14 104.62(14)

loop_
_geom_bond_atom_site_label_1
_geom_bond_atom_site_label_2
_geom_bond_distance
N6 C12 1.346(2)
N6 N7 1.3560(18)
N6 C11 1.4522(19)
N3 C4 1.329(2)
N3 N2 1.3579(18)
N2 C2 1.348(2)
N2 C1 1.4685(19)
N1 C1 1.4401(19)
N1 C5 1.4631(19)
N1 C10 1.4663(19)
N4 C7 1.347(2)
N4 N5 1.3580(18)
N4 C6 1.4545(19)
N5 C9 1.335(2)
N7 C14 1.330(2)
C10 C11 1.520(2)
C6 C5 1.526(2)
C14 C13 1.394(2)
C9 C8 1.395(2)
C4 C3 1.391(2)
C8 C7 1.374(2)
C3 C2 1.366(2)
C12 C13 1.369(2)
